data_1572287
loop_
_publ_author_name
'Hollister, Kimberly K.'
'Molino, Andrew'
'Le, VuongVy V'
'Jones, Nula'
'Smith, Wyatt J.'
'M&#xfc;ller, Peter'
'Dickie, Diane A.'
'Wilson, David J. D.'
'Gilliard, Jr, Robert J'

_publ_section_title
;
 Pentacyclic fused diborepinium ions with carbene- and carbone-mediated
 deep-blue to red emission.
;
_journal_issue 35
_journal_name_full 'Chemical science'
_journal_page_first 14358
_journal_page_last 14370
_journal_paper_doi 10.1039/d4sc03835e
_journal_volume 15
_journal_year 2024
_chemical_formula_moiety 'C96 H74 B2 P4, 2(C32 H12 B F24), 3(C H2 Cl2)'
_chemical_formula_sum 'C163 H104 B4 Cl6 F48 P4'
_chemical_formula_weight 3354.472
_space_group_crystal_system triclinic
_space_group_IT_number 2
_space_group_name_Hall '-P 1'
_space_group_name_H-M_alt 'P -1'
_symmetry_Int_Tables_number 2
_atom_sites_solution_primary dual
_audit_creation_date 2024-03-28
_audit_creation_method
;
Olex2 1.5
(compiled 2024.02.16 svn.r378c4104 for OlexSys, GUI svn.r6928)
;
_audit_update_record
;
2024-03-28 deposited with the CCDC.	2024-08-05 downloaded from the CCDC.
;
_cell_angle_alpha 80.403(1)
_cell_angle_beta 84.517(1)
_cell_angle_gamma 72.088(1)
_cell_formula_units_Z 1
_cell_length_a 13.2079(5)
_cell_length_b 15.4895(6)
_cell_length_c 19.1541(6)
_cell_measurement_reflns_used 9492
_cell_measurement_temperature 100.15
_cell_measurement_theta_max 31.463
_cell_measurement_theta_min 2.435
_cell_volume 3672.4(2)
_computing_cell_refinement 'SAINT V8.40B (?, 2016)'
_computing.cell_refinement 'SAINT V8.40B (Bruker Nano, Inc., 2019)'

_computing_data_collection 'Bruker Instrument Service V6.2.14'
_computing_data_reduction 'SAINT V8.40B (?, 2016)'
_computing.data_reduction 'SAINT V8.40B (Bruker Nano, Inc., 2019)'

_computing_molecular_graphics 'Olex2 1.5 (Dolomanov et al., 2009)'
_computing_publication_material 'Olex2 1.5 (Dolomanov et al., 2009)'
_computing_structure_refinement 'olex2.refine 1.5 (Bourhis et al., 2015)'
_computing.structure_refinement 'SHELXL--2018/3 (Sheldrick, 2018)'

_computing_structure_solution 'SHELXT 2018/2 (Sheldrick, 2018)'
_computing.structure_solution 'SHELXT 2018/2 (Sheldrick, 2018)'

_diffrn_ambient_temperature 100.15
_diffrn_detector_area_resol_mean 7.3910
_diffrn_detector_type 'Photon III'
_diffrn_measured_fraction_theta_full 0.9992
_diffrn_measured_fraction_theta_max 0.9969
_diffrn_measurement_device 'Kappa four--circle diffractometer'
_diffrn_measurement_device_type 'Bruker APEX-II CCD'
_diffrn_measurement_method '\f and \w scans'
_diffrn_radiation_collimation 'one pinhole collimator 0.8 mm'
_diffrn_radiation_monochromator 'HELIOS double bounce multilayer mirror'
_diffrn_radiation_probe x-ray
_diffrn_radiation_type 'Mo K\a'
_diffrn_radiation_wavelength 0.71073
_diffrn_reflns_av_R_equivalents 0.0360
_diffrn_reflns_av_unetI/netI 0.0209
_diffrn_reflns_Laue_measured_fraction_full 0.9992
_diffrn_reflns_Laue_measured_fraction_max 0.9969
_diffrn_reflns_limit_h_max 19
_diffrn_reflns_limit_h_min -19
_diffrn_reflns_limit_k_max 22
_diffrn_reflns_limit_k_min -22
_diffrn_reflns_limit_l_max 26
_diffrn_reflns_limit_l_min -28
_diffrn_reflns_number 222447
_diffrn_reflns_point_group_measured_fraction_full 0.9992
_diffrn_reflns_point_group_measured_fraction_max 0.9969
_diffrn_reflns.reduction_process narrow-frame

_diffrn_reflns_theta_full 25.2417
_diffrn_reflns_theta_max 31.52
_diffrn_reflns_theta_min 1.88
_diffrn_source 'micro-focus sealed tube'
_diffrn_source_current 1.4
_diffrn_source_power 0.07
_diffrn_source_target Mo
_diffrn_source_type 'Incoatec I\mS 3.0'
_diffrn_source_voltage 50.0
_diffrn_standards_number 0
_exptl_absorpt_coefficient_mu 0.276
_exptl_absorpt_correction_T_max 0.7462
_exptl_absorpt_correction_T_min 0.7013
_exptl_absorpt_correction_type multi-scan
_exptl_absorpt_process_details
;
SADABS-2016/2 (Bruker,2016/2) was used for absorption correction.
wR2(int) was 0.1417 before and 0.0513 after correction.
The Ratio of minimum to maximum transmission is 0.9398.
The \l/2 correction factor is Not present.
;
_exptl_crystal_colour colourless
_exptl_crystal_colour_primary colourless
_exptl_crystal_density_diffrn 1.517
_exptl_crystal_description plate
_exptl_crystal_F_000 1698.745
_exptl_crystal_size_max 0.665
_exptl_crystal_size_mid 0.445
_exptl_crystal_size_min 0.195
_refine_diff_density_max 0.8382
_refine_diff_density_min -1.2281
_refine_diff_density_rms 0.0872
_refine_ls_d_res_high 0.6798
_refine_ls_d_res_low 10.8045
_refine_ls_goodness_of_fit_ref 1.0424
_refine_ls_hydrogen_treatment constr
_refine_ls_matrix_type full
_refine_ls_number_constraints 112
_refine_ls_number_parameters 1167
_refine_ls_number_reflns 24400
_refine_ls_number_restraints 204
_refine_ls_restrained_S_all 1.0379
_refine_ls_R_factor_all 0.0546
_refine_ls_R_factor_gt 0.0473
_refine_ls_shift/su_max 0.0086
_refine_ls_shift/su_mean 0.0001
_refine_ls_structure_factor_coef Fsqd
_refine_ls_weighting_details 'w=1/[\s^2^(Fo^2^)+(0.0664P)^2^+2.9963P] where P=(Fo^2^+2Fc^2^)/3'
_refine_ls_weighting_scheme calc
_refine_ls_wR_factor_gt 0.1283
_refine_ls_wR_factor_ref 0.1342
_reflns_Friedel_coverage 0.0
_reflns_limit_h_max 19
_reflns_limit_h_min -19
_reflns_limit_k_max 22
_reflns_limit_k_min -22
_reflns_limit_l_max 28
_reflns_limit_l_min 0
_reflns_number_gt 21335
_reflns_number_total 24400
_reflns_threshold_expression I>=2u(I)
_cod_data_source_file d4sc03835e2.cif
_cod_data_source_block cdp_do
_cod_depositor_comments 'Adding full bibliography for 1572276--1572287.cif.'
_cod_database_code 1572287
_computing.bruker_data_scaling 'SADABS--2016/2 -- Bruker AXS area detector scaling and absorption correction'

_olex2_refinement_description
;
1. Fixed Uiso
 At 1.2 times of:
  All C(H) groups, All C(H,H) groups
2. Restrained distances
 C57-F1 \\sim C57-F2 \\sim C57-F3 \\sim C58-F4 \\sim C58-F5 \\sim C58-F6 \\sim
C67-F7 \\sim C67-F8 \\sim C67-
 F9 \\sim C68-F10 \\sim C68-F11 \\sim C68-F12 \\sim C77-F13 \\sim C77-F14 \\sim
C77-F15 \\sim C78-F16 \\sim C78-
 F17 \\sim C78-F18 \\sim C87-F19 \\sim C87-F20 \\sim C87-F21 \\sim C88-F22
\\sim C88-F23 \\sim C88-F24 ~
 C57-F1A \\sim C57-F2A \\sim C57-F3A \\sim C67-F7A \\sim C67-F8A \\sim C67-F9A
\\sim C68-F10A \\sim C68-
 F11A \\sim C68-F12A \\sim C78-F16A \\sim C78-F17A \\sim C78-F18A
 with sigma of 0.02
 F1-F2 \\sim F1-F3 \\sim F2-F3 \\sim F4-F5 \\sim F4-F6 \\sim F5-F6 \\sim F7-F8
\\sim F7-F9 \\sim F8-F9 \\sim F10-
 F11 \\sim F10-F12 \\sim F11-F12 \\sim F13-F14 \\sim F13-F15 \\sim F14-F15
\\sim F16-F17 \\sim F16-F18 ~
 F17-F18 \\sim F19-F20 \\sim F19-F21 \\sim F20-F21 \\sim F22-F23 \\sim F22-F24
\\sim F23-F24 \\sim F1A-F2A
 \\sim F1A-F3A \\sim F2A-F3A \\sim F7A-F8A \\sim F7A-F9A \\sim F8A-F9A \\sim
F10A-F11A \\sim F10A-F12A ~
 F11A-F12A \\sim F16A-F17A \\sim F16A-F18A \\sim F17A-F18A
 with sigma of 0.04
 C1S-Cl1S \\sim C1S-Cl2S \\sim C2S-Cl3S \\sim C2S-Cl4S \\sim C2S-Cl3S \\sim
C2S-Cl4S \\sim C2T-Cl4T ~
 C2T-Cl3T \\sim C2T-Cl4T
 with sigma of 0.02
 Cl1S-Cl2S \\sim Cl3S-Cl4S \\sim Cl3T-Cl4T
 with sigma of 0.04
3. Uiso/Uaniso restraints and constraints
C2S \\sim Cl3S \\sim Cl4S \\sim C2T \\sim Cl3T \\sim Cl4T: within 2A with sigma
of 0.01 and sigma for terminal atoms of 0.02 within 2A
F1 \\sim F2 \\sim F3 \\sim F1A \\sim F2A \\sim F3A \\sim F4 \\sim F5 \\sim F6
\\sim F7 \\sim F8 \\sim F9 \\sim F7A \\sim F8A \\sim F9A \\sim F10 \\sim F11
\\sim F12 \\sim F10A \\sim F11A \\sim F12A \\sim F13 \\sim F14 \\sim F15 \\sim
F16 \\sim F17 \\sim F18 \\sim F16A \\sim F17A \\sim F18A \\sim F19 \\sim F20
\\sim F21 \\sim F22 \\sim F23 \\sim F24: within 2A with sigma of 0.01 and sigma
for terminal atoms of 0.02 within 2A
4. Rigid body (RIGU) restrains
 C2S, Cl3S, Cl4S, C2T, Cl3T, Cl4T
 with sigma for 1-2 distances of 0.004 and sigma for 1-3 distances of 0.004
 F1, F2, F3, F1A, F2A, F3A, F4, F5, F6, F7, F8, F9, F7A, F8A, F9A, F10, F11,
 F12, F10A, F11A, F12A, F13, F14, F15, F16, F17, F18, F16A, F17A, F18A, F19,
 F20, F21, F22, F23, F24
 with sigma for 1-2 distances of 0.004 and sigma for 1-3 distances of 0.004
5. Others
 Sof(C2T)=Sof(H2Ta)=Sof(H2Tb)=Sof(Cl3T)=Sof(Cl4T)=0.5*(1-FVAR(2))
 Sof(C2S)=Sof(H2Sa)=Sof(H2Sb)=Sof(Cl3S)=Sof(Cl4S)=0.5*FVAR(2)
 Sof(F1A)=Sof(F2A)=Sof(F3A)=1-FVAR(2)
 Sof(F1)=Sof(F2)=Sof(F3)=FVAR(2)
 Sof(F7A)=Sof(F8A)=Sof(F9A)=1-FVAR(3)
 Sof(F7)=Sof(F8)=Sof(F9)=FVAR(3)
 Sof(F10A)=Sof(F11A)=Sof(F12A)=1-FVAR(4)
 Sof(F10)=Sof(F11)=Sof(F12)=FVAR(4)
 Sof(F16A)=Sof(F17A)=Sof(F18A)=1-FVAR(5)
 Sof(F16)=Sof(F17)=Sof(F18)=FVAR(5)
6.a Secondary CH2 refined with riding coordinates:
 C1S(H1Sa,H1Sb), C2S(H2Sa,H2Sb), C2T(H2Ta,H2Tb)
6.b Aromatic/amide H refined with riding coordinates:
 C2(H2), C4(H4), C5(H5), C7(H7), C8(H8), C9(H9), C10(H10), C14(H14), C15(H15),
 C16(H16), C17(H17), C18(H18), C20(H20), C21(H21), C22(H22), C23(H23), C24(H24),
  C26(H26), C27(H27), C28(H28), C29(H29), C30(H30), C32(H32), C33(H33),
 C34(H34), C35(H35), C36(H36), C38(H38), C39(H39), C40(H40), C41(H41), C42(H42),
  C44(H44), C45(H45), C46(H46), C47(H47), C48(H48), C52(H52), C54(H54),
 C56(H56), C62(H62), C64(H64), C66(H66), C72(H72), C74(H74), C76(H76), C82(H82),
  C84(H84), C86(H86)
;
_olex2_submission_special_instructions 'No special instructions were received'

loop_
_space_group_symop_id
_space_group_symop_operation_xyz
1 x,y,z
2 -x,-y,-z

loop_
_atom_site_label
_atom_site_type_symbol
_atom_site_fract_x
_atom_site_fract_y
_atom_site_fract_z
_atom_site_U_iso_or_equiv
_atom_site_adp_type
_atom_site_occupancy
_atom_site_refinement_flags_posn
_atom_site_refinement_flags_adp
_atom_site_refinement_flags_occupancy
_atom_site_disorder_group
C1 C 0.45349(9) 1.07507(8) 0.53914(6) 0.01031(19) Uani 1.000000 . . . .
C2 C 0.55938(9) 1.05376(8) 0.51257(6) 0.0110(2) Uani 1.000000 . . . .
H2 H 0.60074(9) 1.09150(8) 0.52027(6) 0.0132(2) Uiso 1.000000 R . . .
C3 C 0.60774(10) 0.97995(8) 0.47530(6) 0.0110(2) Uani 1.000000 . . . .
C4 C 0.71954(10) 0.96433(9) 0.45265(7) 0.0147(2) Uani 1.000000 . . . .
H4 H 0.74334(10) 1.01729(9) 0.44384(7) 0.0177(3) Uiso 1.000000 R . . .
C5 C 0.79373(10) 0.88488(9) 0.44252(7) 0.0154(2) Uani 1.000000 . . . .
H5 H 0.86091(10) 0.89063(9) 0.42366(7) 0.0185(3) Uiso 1.000000 R . . .
C6 C 0.78666(10) 0.79084(9) 0.45616(7) 0.0138(2) Uani 1.000000 . . . .
C7 C 0.88316(11) 0.72306(10) 0.47384(8) 0.0186(2) Uani 1.000000 . . . .
H7 H 0.94648(11) 0.74043(10) 0.47192(8) 0.0224(3) Uiso 1.000000 R . . .
C8 C 0.88828(12) 0.63179(10) 0.49393(9) 0.0226(3) Uani 1.000000 . . . .
H8 H 0.95415(12) 0.58721(10) 0.50597(9) 0.0271(3) Uiso 1.000000 R . . .
C9 C 0.79603(12) 0.60624(9) 0.49627(8) 0.0199(3) Uani 1.000000 . . . .
H9 H 0.79771(12) 0.54430(9) 0.51183(8) 0.0239(3) Uiso 1.000000 R . . .
C10 C 0.70129(11) 0.67146(9) 0.47580(7) 0.0154(2) Uani 1.000000 . . . .
H10 H 0.63914(11) 0.65254(9) 0.47698(7) 0.0185(3) Uiso 1.000000 R . . .
C11 C 0.69333(10) 0.76453(8) 0.45336(6) 0.0122(2) Uani 1.000000 . . . .
B1 B 0.59134(11) 0.83952(9) 0.42075(7) 0.0106(2) Uani 1.000000 . . . .
C12 C 0.53706(9) 0.83275(8) 0.35552(6) 0.01029(19) Uani 1.000000 . . . .
P1 P 0.46751(2) 0.93209(2) 0.300376(16) 0.01019(6) Uani 1.000000 . . . .
C13 C 0.49797(11) 1.03328(8) 0.31673(7) 0.0144(2) Uani 1.000000 . . . .
C14 C 0.59944(13) 1.04271(10) 0.29867(8) 0.0214(3) Uani 1.000000 . . . .
H14 H 0.65181(13) 0.99703(10) 0.27650(8) 0.0257(3) Uiso 1.000000 R . . .
C15 C 0.62383(16) 1.11900(12) 0.31313(8) 0.0280(3) Uani 1.000000 . . . .
H15 H 0.69307(16) 1.12503(12) 0.30126(8) 0.0336(4) Uiso 1.000000 R . . .
C16 C 0.54737(16) 1.18604(10) 0.34477(8) 0.0274(3) Uani 1.000000 . . . .
H16 H 0.56451(16) 1.23776(10) 0.35490(8) 0.0329(4) Uiso 1.000000 R . . .
C17 C 0.44595(14) 1.17819(10) 0.36177(8) 0.0248(3) Uani 1.000000 . . . .
H17 H 0.39353(14) 1.22486(10) 0.38294(8) 0.0298(4) Uiso 1.000000 R . . .
C18 C 0.42070(12) 1.10191(9) 0.34787(7) 0.0184(2) Uani 1.000000 . . . .
H18 H 0.35114(12) 1.09655(9) 0.35952(7) 0.0220(3) Uiso 1.000000 R . . .
C19 C 0.32389(10) 0.96130(8) 0.30904(7) 0.0131(2) Uani 1.000000 . . . .
C20 C 0.25988(11) 1.03471(9) 0.26427(7) 0.0170(2) Uani 1.000000 . . . .
H20 H 0.29182(11) 1.07021(9) 0.22893(7) 0.0205(3) Uiso 1.000000 R . . .
C21 C 0.14954(12) 1.05550(10) 0.27166(8) 0.0218(3) Uani 1.000000 . . . .
H21 H 0.10624(12) 1.10375(10) 0.24015(8) 0.0261(3) Uiso 1.000000 R . . .
C22 C 0.10256(11) 1.00609(11) 0.32482(9) 0.0230(3) Uani 1.000000 . . . .
H22 H 0.02715(11) 1.02065(11) 0.32962(9) 0.0275(3) Uiso 1.000000 R . . .
C23 C 0.16514(11) 0.93535(10) 0.37116(8) 0.0202(3) Uani 1.000000 . . . .
H23 H 0.13267(11) 0.90279(10) 0.40844(8) 0.0242(3) Uiso 1.000000 R . . .
C24 C 0.27565(10) 0.91239(9) 0.36270(7) 0.0145(2) Uani 1.000000 . . . .
H24 H 0.31853(10) 0.86310(9) 0.39366(7) 0.0174(3) Uiso 1.000000 R . . .
C25 C 0.51004(10) 0.91897(8) 0.20878(6) 0.0125(2) Uani 1.000000 . . . .
C26 C 0.43924(11) 0.93634(9) 0.15463(7) 0.0144(2) Uani 1.000000 . . . .
H26 H 0.36458(11) 0.95690(9) 0.16482(7) 0.0173(3) Uiso 1.000000 R . . .
C27 C 0.47840(12) 0.92343(10) 0.08587(7) 0.0176(2) Uani 1.000000 . . . .
H27 H 0.43013(12) 0.93527(10) 0.04926(7) 0.0211(3) Uiso 1.000000 R . . .
C28 C 0.58704(12) 0.89351(10) 0.07025(7) 0.0188(2) Uani 1.000000 . . . .
H28 H 0.61298(12) 0.88491(10) 0.02313(7) 0.0226(3) Uiso 1.000000 R . . .
C29 C 0.65808(11) 0.87607(10) 0.12359(7) 0.0183(2) Uani 1.000000 . . . .
H29 H 0.73264(11) 0.85549(10) 0.11304(7) 0.0220(3) Uiso 1.000000 R . . .
C30 C 0.61960(11) 0.88886(9) 0.19241(7) 0.0152(2) Uani 1.000000 . . . .
H30 H 0.66830(11) 0.87700(9) 0.22877(7) 0.0182(3) Uiso 1.000000 R . . .
P2 P 0.54185(2) 0.72612(2) 0.332749(16) 0.00953(6) Uani 1.000000 . . . .
C31 C 0.67632(10) 0.65219(8) 0.32068(6) 0.0123(2) Uani 1.000000 . . . .
C32 C 0.76012(10) 0.69043(9) 0.30595(7) 0.0159(2) Uani 1.000000 . . . .
H32 H 0.74740(10) 0.75411(9) 0.30649(7) 0.0190(3) Uiso 1.000000 R . . .
C33 C 0.86229(12) 0.63554(11) 0.29046(9) 0.0237(3) Uani 1.000000 . . . .
H33 H 0.91930(12) 0.66173(11) 0.28056(9) 0.0284(3) Uiso 1.000000 R . . .
C34 C 0.88106(12) 0.54247(11) 0.28945(10) 0.0266(3) Uani 1.000000 . . . .
H34 H 0.95074(12) 0.50518(11) 0.27834(10) 0.0319(4) Uiso 1.000000 R . . .
C35 C 0.79807(12) 0.50388(10) 0.30465(9) 0.0232(3) Uani 1.000000 . . . .
H35 H 0.81129(12) 0.44005(10) 0.30453(9) 0.0278(3) Uiso 1.000000 R . . .
C36 C 0.69558(11) 0.55841(9) 0.32007(7) 0.0167(2) Uani 1.000000 . . . .
H36 H 0.63881(11) 0.53194(9) 0.33015(7) 0.0200(3) Uiso 1.000000 R . . .
C37 C 0.47825(10) 0.72971(8) 0.25226(6) 0.0119(2) Uani 1.000000 . . . .
C38 C 0.53858(11) 0.70409(9) 0.19105(7) 0.0147(2) Uani 1.000000 . . . .
H38 H 0.61417(11) 0.68562(9) 0.19085(7) 0.0176(3) Uiso 1.000000 R . . .
C39 C 0.48759(12) 0.70573(10) 0.13032(7) 0.0196(3) Uani 1.000000 . . . .
H39 H 0.52854(12) 0.68804(10) 0.08870(7) 0.0235(3) Uiso 1.000000 R . . .
C40 C 0.37705(13) 0.73312(11) 0.13029(8) 0.0215(3) Uani 1.000000 . . . .
H40 H 0.34266(13) 0.73467(11) 0.08855(8) 0.0258(3) Uiso 1.000000 R . . .
C41 C 0.31673(12) 0.75826(10) 0.19122(8) 0.0193(2) Uani 1.000000 . . . .
H41 H 0.24116(12) 0.77722(10) 0.19104(8) 0.0232(3) Uiso 1.000000 R . . .
C42 C 0.36691(10) 0.75568(9) 0.25238(7) 0.0148(2) Uani 1.000000 . . . .
H42 H 0.32565(10) 0.77155(9) 0.29432(7) 0.0177(3) Uiso 1.000000 R . . .
C43 C 0.46932(10) 0.66700(8) 0.39958(6) 0.0114(2) Uani 1.000000 . . . .
C44 C 0.44033(10) 0.59330(8) 0.38306(7) 0.0139(2) Uani 1.000000 . . . .
H44 H 0.45761(10) 0.57584(8) 0.33713(7) 0.0167(3) Uiso 1.000000 R . . .
C45 C 0.38647(11) 0.54541(9) 0.43324(7) 0.0168(2) Uani 1.000000 . . . .
H45 H 0.36820(11) 0.49487(9) 0.42179(7) 0.0202(3) Uiso 1.000000 R . . .
C46 C 0.35949(11) 0.57161(9) 0.50006(7) 0.0176(2) Uani 1.000000 . . . .
H46 H 0.32267(11) 0.53904(9) 0.53438(7) 0.0211(3) Uiso 1.000000 R . . .
C47 C 0.38633(11) 0.64545(9) 0.51674(7) 0.0162(2) Uani 1.000000 . . . .
H47 H 0.36742(11) 0.66343(9) 0.56242(7) 0.0194(3) Uiso 1.000000 R . . .
C48 C 0.44074(10) 0.69321(8) 0.46694(7) 0.0131(2) Uani 1.000000 . . . .
H48 H 0.45857(10) 0.74380(8) 0.47868(7) 0.0158(2) Uiso 1.000000 R . . .
B2 B 0.85535(11) 0.25768(10) 0.14708(7) 0.0135(2) Uani 1.000000 . . . .
C51 C 0.86229(10) 0.33568(9) 0.07915(7) 0.0144(2) Uani 1.000000 . . . .
C52 C 0.85054(11) 0.42645(9) 0.08770(7) 0.0163(2) Uani 1.000000 . . . .
H52 H 0.84506(11) 0.44149(9) 0.13428(7) 0.0195(3) Uiso 1.000000 R . . .
C53 C 0.84663(11) 0.49541(9) 0.03007(8) 0.0176(2) Uani 1.000000 . . . .
C54 C 0.85475(12) 0.47651(10) -0.03875(8) 0.0191(2) Uani 1.000000 . . . .
H54 H 0.85301(12) 0.52321(10) -0.07808(8) 0.0229(3) Uiso 1.000000 R . . .
C55 C 0.86553(11) 0.38712(10) -0.04854(7) 0.0177(2) Uani 1.000000 . . . .
C56 C 0.86795(11) 0.31879(9) 0.00895(7) 0.0160(2) Uani 1.000000 . . . .
H56 H 0.87362(11) 0.25874(9) 0.00045(7) 0.0192(3) Uiso 1.000000 R . . .
C57 C 0.82747(13) 0.59269(10) 0.04185(8) 0.0230(3) Uani 1.000000 D . . .
F1 F 0.8780(6) 0.5962(5) 0.0975(5) 0.0417(13) Uani 0.52(3) D U P 1
F2 F 0.7279(8) 0.6390(9) 0.0508(8) 0.054(2) Uani 0.52(3) D U P 1
F3 F 0.8675(9) 0.6415(6) -0.0116(4) 0.0502(18) Uani 0.52(3) D U P 1
F1A F 0.7256(8) 0.6404(9) 0.0293(8) 0.048(2) Uani 0.48(3) D U P 2
F2A F 0.8852(6) 0.6357(6) -0.0007(6) 0.0457(19) Uani 0.48(3) D U P 2
F3A F 0.8384(18) 0.6022(5) 0.1084(4) 0.063(3) Uani 0.48(3) D U P 2
C58 C 0.87106(14) 0.36698(11) -0.12269(8) 0.0236(3) Uani 1.000000 D . . .
F4 F 0.78000(10) 0.41080(9) -0.15595(6) 0.0422(3) Uani 1.000000 D U . .
F5 F 0.94596(11) 0.39424(10) -0.16372(6) 0.0416(3) Uani 1.000000 D U . .
F6 F 0.88753(11) 0.27830(8) -0.12610(6) 0.0391(3) Uani 1.000000 D U . .
C61 C 0.72776(10) 0.27000(9) 0.16074(7) 0.0132(2) Uani 1.000000 . . . .
C62 C 0.66110(10) 0.33705(9) 0.19886(7) 0.0146(2) Uani 1.000000 . . . .
H62 H 0.69172(10) 0.37311(9) 0.22083(7) 0.0175(3) Uiso 1.000000 R . . .
C63 C 0.55105(11) 0.35268(9) 0.20568(7) 0.0153(2) Uani 1.000000 . . . .
C64 C 0.50229(11) 0.30209(9) 0.17454(7) 0.0164(2) Uani 1.000000 . . . .
H64 H 0.42738(11) 0.31260(9) 0.17938(7) 0.0197(3) Uiso 1.000000 R . . .
C65 C 0.56706(11) 0.23545(9) 0.13600(7) 0.0152(2) Uani 1.000000 . . . .
C66 C 0.67662(10) 0.21999(9) 0.12889(7) 0.0143(2) Uani 1.000000 . . . .
H66 H 0.71834(10) 0.17433(9) 0.10174(7) 0.0171(3) Uiso 1.000000 R . . .
C67 C 0.48558(12) 0.42481(10) 0.24820(8) 0.0209(3) Uani 1.000000 D . . .
F7 F 0.4789(12) 0.5103(6) 0.2203(7) 0.0318(15) Uani 0.58(5) D U P 1
F8 F 0.3867(8) 0.4206(11) 0.2642(8) 0.0431(18) Uani 0.58(5) D U P 1
F9 F 0.5298(9) 0.4132(9) 0.3124(5) 0.0243(11) Uani 0.58(5) D U P 1
F7A F 0.5087(19) 0.4096(12) 0.3156(7) 0.032(2) Uani 0.42(5) D U P 2
F8A F 0.5036(15) 0.5062(8) 0.2206(10) 0.0268(17) Uani 0.42(5) D U P 2
F9A F 0.3815(9) 0.4400(14) 0.2456(14) 0.046(3) Uani 0.42(5) D U P 2
C68 C 0.51577(12) 0.18141(10) 0.10074(8) 0.0206(3) Uani 1.000000 D . . .
F10 F 0.4816(14) 0.2240(9) 0.0387(6) 0.067(3) Uani 0.56(3) D U P 1
F11 F 0.4338(7) 0.1623(7) 0.1384(5) 0.0440(16) Uani 0.56(3) D U P 1
F12 F 0.5828(7) 0.0992(4) 0.0899(5) 0.0418(14) Uani 0.56(3) D U P 1
F10A F 0.4483(9) 0.1492(7) 0.1442(5) 0.0370(17) Uani 0.44(3) D U P 2
F11A F 0.5827(8) 0.1136(11) 0.0741(10) 0.063(3) Uani 0.44(3) D U P 2
F12A F 0.4564(14) 0.2336(12) 0.0476(8) 0.059(3) Uani 0.44(3) D U P 2
C71 C 0.92184(10) 0.15230(9) 0.13441(7) 0.0139(2) Uani 1.000000 . . . .
C72 C 1.01107(10) 0.12996(9) 0.08810(7) 0.0164(2) Uani 1.000000 . . . .
H72 H 1.03245(10) 0.17794(9) 0.05907(7) 0.0197(3) Uiso 1.000000 R . . .
C73 C 1.06983(11) 0.03914(10) 0.08322(7) 0.0182(2) Uani 1.000000 . . . .
C74 C 1.04406(11) -0.03333(10) 0.12566(7) 0.0182(2) Uani 1.000000 . . . .
H74 H 1.08418(11) -0.09504(10) 0.12209(7) 0.0218(3) Uiso 1.000000 R . . .
C75 C 0.95728(10) -0.01259(9) 0.17374(7) 0.0156(2) Uani 1.000000 . . . .
C76 C 0.89741(10) 0.07759(9) 0.17738(7) 0.0148(2) Uani 1.000000 . . . .
H76 H 0.83772(10) 0.08938(9) 0.21007(7) 0.0177(3) Uiso 1.000000 R . . .
C77 C 1.16372(12) 0.02121(12) 0.03151(9) 0.0267(3) Uani 1.000000 D . . .
F13 F 1.13821(9) 0.06103(10) -0.03414(6) 0.0432(3) Uani 1.000000 D U . .
F14 F 1.21153(13) -0.06717(9) 0.02944(10) 0.0707(6) Uani 1.000000 D U . .
F15 F 1.23857(9) 0.05559(11) 0.04753(7) 0.0482(3) Uani 1.000000 D U . .
C78 C 0.92953(12) -0.08979(10) 0.22129(8) 0.0202(3) Uani 1.000000 D . . .
F16 F 1.0139(4) -0.1513(4) 0.2517(3) 0.0383(11) Uani 0.66(2) D U P 1
F17 F 0.8576(8) -0.0655(4) 0.2727(5) 0.0579(18) Uani 0.66(2) D U P 1
F18 F 0.8906(6) -0.1412(4) 0.1868(4) 0.0417(11) Uani 0.66(2) D U P 1
F16A F 0.8609(14) -0.1164(14) 0.1948(8) 0.057(3) Uani 0.34(2) D U P 2
F17A F 1.0150(7) -0.1579(8) 0.2398(8) 0.049(2) Uani 0.34(2) D U P 2
F18A F 0.8842(12) -0.0602(8) 0.2823(5) 0.042(2) Uani 0.34(2) D U P 2
C81 C 0.91073(10) 0.27038(9) 0.21617(7) 0.0140(2) Uani 1.000000 . . . .
C82 C 0.87824(10) 0.24095(9) 0.28590(7) 0.0149(2) Uani 1.000000 . . . .
H82 H 0.81565(10) 0.22201(9) 0.29343(7) 0.0179(3) Uiso 1.000000 R . . .
C83 C 0.93487(11) 0.23873(9) 0.34406(7) 0.0161(2) Uani 1.000000 . . . .
C84 C 1.02691(11) 0.26642(9) 0.33587(7) 0.0175(2) Uani 1.000000 . . . .
H84 H 1.06547(11) 0.26512(9) 0.37563(7) 0.0210(3) Uiso 1.000000 R . . .
C85 C 1.06004(10) 0.29587(9) 0.26768(7) 0.0162(2) Uani 1.000000 . . . .
C86 C 1.00332(10) 0.29794(9) 0.20912(7) 0.0156(2) Uani 1.000000 . . . .
H86 H 1.02827(10) 0.31865(9) 0.16314(7) 0.0187(3) Uiso 1.000000 R . . .
C87 C 0.89867(12) 0.20648(12) 0.41743(8) 0.0232(3) Uani 1.000000 D . . .
F19 F 0.81442(10) 0.17517(10) 0.41883(6) 0.0405(3) Uani 1.000000 D U . .
F20 F 0.97588(10) 0.14084(9) 0.45219(6) 0.0440(3) Uani 1.000000 D U . .
F21 F 0.86879(9) 0.27361(9) 0.45784(6) 0.0380(3) Uani 1.000000 D U . .
C88 C 1.16119(11) 0.32215(10) 0.25509(9) 0.0213(3) Uani 1.000000 D . . .
F22 F 1.14703(8) 0.40453(7) 0.21585(6) 0.0321(2) Uani 1.000000 D U . .
F23 F 1.20345(9) 0.32457(9) 0.31476(6) 0.0371(3) Uani 1.000000 D U . .
F24 F 1.23625(9) 0.26287(9) 0.22000(8) 0.0432(3) Uani 1.000000 D U . .
C1S C 0.83590(16) 0.35868(12) 0.68753(9) 0.0302(3) Uani 1.000000 D . . .
H1Sa H 0.88641(16) 0.32550(12) 0.72494(9) 0.0362(4) Uiso 1.000000 R . . .
H1Sb H 0.76283(16) 0.37068(12) 0.70942(9) 0.0362(4) Uiso 1.000000 R . . .
Cl1S Cl 0.85977(4) 0.46316(3) 0.65405(3) 0.03837(11) Uani 1.000000 D . . .
Cl2S Cl 0.85003(4) 0.28919(3) 0.62096(2) 0.03310(9) Uani 1.000000 D . . .
C2S C 0.5401(7) 0.5227(7) -0.0365(5) 0.051(3) Uani 0.246(4) D U P -1
H2Sa H 0.5808(7) 0.5678(7) -0.0443(5) 0.062(3) Uiso 0.246(4) R . P -1
H2Sb H 0.5426(7) 0.4991(7) -0.0817(5) 0.062(3) Uiso 0.246(4) R . P -1
Cl3S Cl 0.5984(5) 0.4361(5) 0.0246(5) 0.075(2) Uani 0.246(4) D U P -1
Cl4S Cl 0.4060(4) 0.5788(3) -0.0126(4) 0.0352(10) Uani 0.246(4) D U P -1
C2T C 0.5448(7) 0.5148(8) 0.0221(6) 0.057(3) Uani 0.254(4) D U P -2
H2Ta H 0.5887(7) 0.5033(8) 0.0637(6) 0.069(3) Uiso 0.254(4) R . P -2
H2Tb H 0.5494(7) 0.5731(8) -0.0064(6) 0.069(3) Uiso 0.254(4) R . P -2
Cl3T Cl 0.5944(3) 0.4370(7) -0.0232(10) 0.0699(17) Uani 0.254(4) D U P -2
Cl4T Cl 0.4118(3) 0.5295(4) 0.0527(3) 0.0667(12) Uani 0.254(4) D U P -2

loop_
_atom_site_aniso_label
_atom_site_aniso_U_11
_atom_site_aniso_U_22
_atom_site_aniso_U_33
_atom_site_aniso_U_12
_atom_site_aniso_U_13
_atom_site_aniso_U_23
C1 0.0123(5) 0.0102(5) 0.0086(5) -0.0031(4) -0.0009(4) -0.0021(4)
C2 0.0122(5) 0.0109(5) 0.0114(5) -0.0045(4) -0.0013(4) -0.0030(4)
C3 0.0123(5) 0.0112(5) 0.0100(5) -0.0044(4) -0.0003(4) -0.0020(4)
C4 0.0137(5) 0.0148(5) 0.0174(6) -0.0065(4) 0.0023(4) -0.0047(4)
C5 0.0119(5) 0.0167(5) 0.0188(6) -0.0055(4) 0.0029(4) -0.0056(4)
C6 0.0132(5) 0.0146(5) 0.0144(5) -0.0041(4) 0.0005(4) -0.0049(4)
C7 0.0124(5) 0.0180(6) 0.0255(7) -0.0025(4) -0.0027(5) -0.0060(5)
C8 0.0160(6) 0.0175(6) 0.0322(8) 0.0000(5) -0.0071(5) -0.0038(5)
C9 0.0195(6) 0.0142(5) 0.0247(7) -0.0027(5) -0.0062(5) -0.0005(5)
C10 0.0161(5) 0.0132(5) 0.0170(6) -0.0040(4) -0.0028(4) -0.0021(4)
C11 0.0130(5) 0.0129(5) 0.0113(5) -0.0038(4) -0.0004(4) -0.0040(4)
B1 0.0113(5) 0.0108(5) 0.0107(5) -0.0046(4) 0.0003(4) -0.0022(4)
C12 0.0118(5) 0.0087(4) 0.0109(5) -0.0033(4) -0.0003(4) -0.0025(4)
P1 0.01233(13) 0.00901(12) 0.00978(13) -0.00384(10) -0.00060(10) -0.00156(10)
C13 0.0227(6) 0.0107(5) 0.0111(5) -0.0074(4) -0.0025(4) -0.0002(4)
C14 0.0312(7) 0.0236(6) 0.0164(6) -0.0186(6) 0.0051(5) -0.0060(5)
C15 0.0481(10) 0.0314(8) 0.0169(6) -0.0312(8) 0.0053(6) -0.0049(6)
C16 0.0553(11) 0.0173(6) 0.0167(6) -0.0210(7) -0.0067(6) 0.0000(5)
C17 0.0413(9) 0.0118(5) 0.0208(7) -0.0034(6) -0.0120(6) -0.0032(5)
C18 0.0256(7) 0.0123(5) 0.0163(6) -0.0020(5) -0.0079(5) -0.0026(4)
C19 0.0129(5) 0.0118(5) 0.0142(5) -0.0020(4) -0.0010(4) -0.0037(4)
C20 0.0178(6) 0.0132(5) 0.0185(6) -0.0009(4) -0.0033(5) -0.0034(4)
C21 0.0178(6) 0.0185(6) 0.0263(7) 0.0022(5) -0.0074(5) -0.0067(5)
C22 0.0137(6) 0.0249(7) 0.0302(8) -0.0018(5) -0.0020(5) -0.0109(6)
C23 0.0153(6) 0.0227(6) 0.0238(7) -0.0063(5) 0.0025(5) -0.0076(5)
C24 0.0140(5) 0.0147(5) 0.0154(6) -0.0040(4) -0.0002(4) -0.0045(4)
C25 0.0162(5) 0.0122(5) 0.0105(5) -0.0063(4) -0.0002(4) -0.0013(4)
C26 0.0170(5) 0.0137(5) 0.0131(5) -0.0056(4) -0.0022(4) -0.0008(4)
C27 0.0238(6) 0.0193(6) 0.0117(5) -0.0096(5) -0.0024(5) -0.0008(4)
C28 0.0251(7) 0.0234(6) 0.0114(5) -0.0130(5) 0.0025(5) -0.0031(5)
C29 0.0180(6) 0.0240(6) 0.0154(6) -0.0105(5) 0.0034(5) -0.0044(5)
C30 0.0171(6) 0.0177(5) 0.0128(5) -0.0085(5) -0.0001(4) -0.0022(4)
P2 0.01091(13) 0.00888(12) 0.00960(13) -0.00372(10) 0.00082(10) -0.00286(10)
C31 0.0132(5) 0.0118(5) 0.0113(5) -0.0022(4) 0.0003(4) -0.0032(4)
C32 0.0139(5) 0.0145(5) 0.0190(6) -0.0042(4) 0.0024(4) -0.0039(4)
C33 0.0144(6) 0.0217(6) 0.0339(8) -0.0043(5) 0.0064(5) -0.0076(6)
C34 0.0170(6) 0.0209(7) 0.0385(9) 0.0003(5) 0.0055(6) -0.0104(6)
C35 0.0209(6) 0.0145(6) 0.0319(8) -0.0001(5) 0.0011(5) -0.0086(5)
C36 0.0170(6) 0.0127(5) 0.0203(6) -0.0034(4) 0.0002(5) -0.0044(4)
C37 0.0153(5) 0.0113(5) 0.0111(5) -0.0063(4) -0.0007(4) -0.0026(4)
C38 0.0179(6) 0.0156(5) 0.0121(5) -0.0071(4) 0.0010(4) -0.0033(4)
C39 0.0266(7) 0.0229(6) 0.0122(6) -0.0114(5) 0.0000(5) -0.0037(5)
C40 0.0274(7) 0.0268(7) 0.0145(6) -0.0134(6) -0.0056(5) -0.0015(5)
C41 0.0189(6) 0.0220(6) 0.0194(6) -0.0092(5) -0.0046(5) -0.0016(5)
C42 0.0156(5) 0.0149(5) 0.0158(6) -0.0068(4) -0.0007(4) -0.0035(4)
C43 0.0121(5) 0.0104(5) 0.0117(5) -0.0039(4) 0.0011(4) -0.0017(4)
C44 0.0159(5) 0.0117(5) 0.0155(5) -0.0059(4) 0.0013(4) -0.0031(4)
C45 0.0178(6) 0.0147(5) 0.0197(6) -0.0084(5) 0.0006(5) -0.0013(4)
C46 0.0171(6) 0.0185(6) 0.0173(6) -0.0082(5) 0.0015(4) 0.0013(5)
C47 0.0159(5) 0.0194(6) 0.0131(5) -0.0062(5) 0.0025(4) -0.0020(4)
C48 0.0139(5) 0.0131(5) 0.0126(5) -0.0041(4) 0.0006(4) -0.0032(4)
B2 0.0141(6) 0.0152(6) 0.0117(6) -0.0052(5) -0.0001(4) -0.0019(4)
C51 0.0128(5) 0.0168(5) 0.0140(5) -0.0053(4) -0.0004(4) -0.0017(4)
C52 0.0164(6) 0.0170(6) 0.0156(6) -0.0050(4) -0.0011(4) -0.0028(4)
C53 0.0182(6) 0.0152(5) 0.0199(6) -0.0057(5) -0.0022(5) -0.0015(5)
C54 0.0224(6) 0.0183(6) 0.0169(6) -0.0085(5) -0.0029(5) 0.0019(5)
C55 0.0207(6) 0.0202(6) 0.0135(6) -0.0085(5) -0.0021(4) -0.0013(4)
C56 0.0177(6) 0.0168(5) 0.0148(6) -0.0070(5) -0.0013(4) -0.0017(4)
C57 0.0274(7) 0.0167(6) 0.0250(7) -0.0070(5) -0.0023(6) -0.0024(5)
F1 0.058(3) 0.0288(15) 0.046(3) -0.0143(17) -0.0228(18) -0.0115(15)
F2 0.0260(19) 0.037(2) 0.105(7) -0.0045(15) 0.009(3) -0.042(4)
F3 0.097(5) 0.024(2) 0.034(2) -0.031(3) 0.020(2) -0.0034(13)
F1A 0.0246(17) 0.0247(18) 0.093(6) 0.0044(13) -0.005(3) -0.025(3)
F2A 0.027(2) 0.0218(19) 0.090(6) -0.0146(13) 0.017(2) -0.012(3)
F3A 0.140(8) 0.0195(17) 0.031(2) -0.021(4) -0.024(4) -0.0041(13)
C58 0.0330(8) 0.0254(7) 0.0151(6) -0.0133(6) -0.0021(5) -0.0008(5)
F4 0.0433(7) 0.0540(7) 0.0273(6) -0.0068(6) -0.0177(5) -0.0061(5)
F5 0.0515(7) 0.0668(8) 0.0200(5) -0.0380(6) 0.0130(5) -0.0131(5)
F6 0.0714(8) 0.0282(5) 0.0208(5) -0.0169(5) -0.0053(5) -0.0064(4)
C61 0.0147(5) 0.0136(5) 0.0117(5) -0.0049(4) -0.0002(4) -0.0022(4)
C62 0.0150(5) 0.0145(5) 0.0160(6) -0.0056(4) 0.0001(4) -0.0052(4)
C63 0.0157(5) 0.0143(5) 0.0168(6) -0.0042(4) 0.0010(4) -0.0062(4)
C64 0.0143(5) 0.0194(6) 0.0174(6) -0.0062(5) 0.0008(4) -0.0064(5)
C65 0.0172(6) 0.0173(5) 0.0140(5) -0.0076(5) -0.0006(4) -0.0055(4)
C66 0.0158(5) 0.0151(5) 0.0126(5) -0.0048(4) 0.0000(4) -0.0041(4)
C67 0.0196(6) 0.0194(6) 0.0244(7) -0.0040(5) 0.0021(5) -0.0102(5)
F7 0.039(4) 0.0152(12) 0.0295(15) 0.0082(18) 0.002(3) -0.0042(9)
F8 0.022(2) 0.056(4) 0.062(4) -0.016(2) 0.018(2) -0.042(3)
F9 0.034(3) 0.0212(14) 0.0174(17) -0.0041(16) 0.0014(15) -0.0104(13)
F7A 0.050(6) 0.020(2) 0.0179(18) 0.000(3) 0.009(3) -0.0062(13)
F8A 0.034(4) 0.0095(19) 0.030(2) 0.002(2) 0.007(3) -0.0048(15)
F9A 0.0159(17) 0.053(5) 0.075(8) -0.002(2) 0.007(3) -0.044(5)
C68 0.0232(7) 0.0241(7) 0.0190(6) -0.0108(5) -0.0013(5) -0.0085(5)
F10 0.138(8) 0.060(4) 0.029(2) -0.067(5) -0.047(4) 0.013(2)
F11 0.0262(18) 0.067(4) 0.059(4) -0.032(2) 0.020(2) -0.043(3)
F12 0.031(2) 0.023(2) 0.079(4) -0.0079(12) -0.004(2) -0.027(2)
F10A 0.058(5) 0.037(2) 0.032(2) -0.039(3) -0.003(2) -0.001(2)
F11A 0.033(3) 0.089(5) 0.094(6) -0.029(4) 0.021(3) -0.084(5)
F12A 0.084(5) 0.053(3) 0.057(6) -0.042(3) -0.055(4) 0.019(4)
C71 0.0132(5) 0.0165(5) 0.0117(5) -0.0040(4) 0.0001(4) -0.0025(4)
C72 0.0137(5) 0.0197(6) 0.0150(6) -0.0052(4) 0.0015(4) -0.0011(4)
C73 0.0128(5) 0.0228(6) 0.0165(6) -0.0029(5) 0.0036(4) -0.0033(5)
C74 0.0158(6) 0.0175(6) 0.0181(6) -0.0009(5) 0.0015(5) -0.0026(5)
C75 0.0151(5) 0.0160(5) 0.0137(5) -0.0031(4) 0.0007(4) -0.0005(4)
C76 0.0138(5) 0.0165(5) 0.0130(5) -0.0033(4) 0.0009(4) -0.0022(4)
C77 0.0188(6) 0.0300(8) 0.0252(7) -0.0016(6) 0.0089(5) -0.0030(6)
F13 0.0288(5) 0.0774(9) 0.0176(5) -0.0111(6) 0.0079(4) -0.0044(5)
F14 0.0649(9) 0.0331(6) 0.0896(12) 0.0029(6) 0.0590(9) -0.0092(7)
F15 0.0175(5) 0.0877(11) 0.0410(7) -0.0197(6) 0.0080(4) -0.0108(7)
C78 0.0191(6) 0.0182(6) 0.0202(6) -0.0034(5) 0.0010(5) 0.0008(5)
F16 0.034(2) 0.0305(17) 0.0471(19) -0.0125(16) -0.0230(19) 0.0194(12)
F17 0.069(3) 0.0215(15) 0.062(3) -0.0028(16) 0.049(2) 0.0045(15)
F18 0.058(3) 0.041(2) 0.0383(14) -0.0358(18) -0.0172(17) 0.0096(13)
F16A 0.063(6) 0.074(7) 0.052(5) -0.059(5) -0.032(4) 0.031(4)
F17A 0.030(4) 0.023(3) 0.065(5) 0.013(2) 0.026(3) 0.017(3)
F18A 0.077(6) 0.031(2) 0.019(2) -0.026(3) 0.027(3) -0.0041(15)
C81 0.0139(5) 0.0136(5) 0.0146(5) -0.0042(4) -0.0005(4) -0.0024(4)
C82 0.0151(5) 0.0166(5) 0.0138(5) -0.0055(4) -0.0002(4) -0.0030(4)
C83 0.0172(6) 0.0180(6) 0.0130(5) -0.0045(5) -0.0008(4) -0.0039(4)
C84 0.0176(6) 0.0178(6) 0.0177(6) -0.0040(5) -0.0043(5) -0.0046(5)
C85 0.0136(5) 0.0143(5) 0.0213(6) -0.0042(4) -0.0030(4) -0.0029(4)
C86 0.0143(5) 0.0153(5) 0.0168(6) -0.0044(4) -0.0011(4) -0.0013(4)
C87 0.0227(7) 0.0338(8) 0.0137(6) -0.0088(6) -0.0004(5) -0.0049(5)
F19 0.0509(7) 0.0675(8) 0.0183(5) -0.0436(6) 0.0007(4) 0.0001(5)
F20 0.0402(6) 0.0534(7) 0.0206(5) 0.0026(5) 0.0005(4) 0.0114(5)
F21 0.0376(6) 0.0558(7) 0.0249(5) -0.0150(5) 0.0107(4) -0.0225(5)
C88 0.0170(6) 0.0191(6) 0.0285(7) -0.0066(5) -0.0051(5) -0.0014(5)
F22 0.0289(5) 0.0281(5) 0.0414(6) -0.0167(4) -0.0086(4) 0.0086(4)
F23 0.0336(6) 0.0495(7) 0.0371(6) -0.0263(5) -0.0164(5) 0.0040(5)
F24 0.0192(5) 0.0389(6) 0.0767(9) -0.0112(4) 0.0131(5) -0.0262(6)
C1S 0.0379(9) 0.0308(8) 0.0238(8) -0.0135(7) -0.0013(6) -0.0032(6)
Cl1S 0.0482(3) 0.0315(2) 0.0398(2) -0.01892(19) -0.0130(2) 0.00257(17)
Cl2S 0.0299(2) 0.0366(2) 0.0348(2) -0.00843(16) 0.00084(16) -0.01461(17)
C2S 0.052(4) 0.043(4) 0.031(4) 0.016(3) 0.009(3) 0.009(3)
Cl3S 0.0257(16) 0.105(4) 0.070(4) -0.011(2) -0.0067(18) 0.042(3)
Cl4S 0.0272(16) 0.0276(10) 0.037(2) 0.0083(8) -0.0002(12) 0.0005(13)
C2T 0.044(4) 0.072(6) 0.052(5) -0.001(3) -0.005(3) -0.026(4)
Cl3T 0.0348(14) 0.072(3) 0.098(6) -0.0008(18) 0.007(3) -0.034(3)
Cl4T 0.0480(16) 0.094(3) 0.0404(18) -0.0013(17) -0.0011(12) 0.0002(17)

loop_
_atom_type_symbol
_atom_type_scat_dispersion_real
_atom_type_scat_dispersion_imag
_atom_type_scat_Cromer_Mann_a1
_atom_type_scat_Cromer_Mann_a2
_atom_type_scat_Cromer_Mann_a3
_atom_type_scat_Cromer_Mann_a4
_atom_type_scat_Cromer_Mann_b1
_atom_type_scat_Cromer_Mann_b2
_atom_type_scat_Cromer_Mann_b3
_atom_type_scat_Cromer_Mann_b4
_atom_type_scat_Cromer_Mann_c
_atom_type_scat_source
_atom_type_scat_dispersion_source
B 0.00156 0.00068 2.05450 1.33260 1.09790 0.70680 23.21850 1.02100 60.34980 0.14030 -0.19320 'International Tables Volume C Table 6.1.1.4 (pp. 500-502)' 'Brennan, Cowan, Rev. Sci. Instrum., 1992, 63, 850'
C 0.00313 0.00162 2.31000 1.02000 1.58860 0.86500 20.84390 10.20750 0.56870 51.65120 0.21560 'International Tables Volume C Table 6.1.1.4 (pp. 500-502)' 'Brennan, Cowan, Rev. Sci. Instrum., 1992, 63, 850'
Cl 0.14908 0.15974 11.46040 7.19640 6.25560 1.64550 0.01040 1.16620 18.51940 47.77840 -9.55740 'International Tables Volume C Table 6.1.1.4 (pp. 500-502)' 'Brennan, Cowan, Rev. Sci. Instrum., 1992, 63, 850'
F 0.01756 0.01033 3.53920 2.64120 1.51700 1.02430 10.28250 4.29440 0.26150 26.14760 0.27760 'International Tables Volume C Table 6.1.1.4 (pp. 500-502)' 'Brennan, Cowan, Rev. Sci. Instrum., 1992, 63, 850'
H 0.00000 0.00000 0.49300 0.32291 0.14019 0.04081 10.51090 26.12570 3.14236 57.79970 0.00304 'International Tables Volume C Table 6.1.1.4 (pp. 500-502)' 'Brennan, Cowan, Rev. Sci. Instrum., 1992, 63, 850'
P 0.10265 0.09519 6.43450 4.17910 1.78000 1.49080 1.90670 27.15700 0.52600 68.16450 1.11490 'International Tables Volume C Table 6.1.1.4 (pp. 500-502)' 'Brennan, Cowan, Rev. Sci. Instrum., 1992, 63, 850'

loop_
_geom_angle_atom_site_label_1
_geom_angle_atom_site_label_2
_geom_angle_atom_site_label_3
_geom_angle
_geom_angle_site_symmetry_1
_geom_angle_site_symmetry_3
_geom_angle_publ_flag
C3 C1 C2 117.14(10) 2_676 . ?
B1 C1 C2 118.54(10) 2_676 . ?
B1 C1 C3 124.24(11) 2_676 2_676 ?
H2 C2 C1 118.16(6) . . ?
C3 C2 C1 123.68(10) . . ?
C3 C2 H2 118.16(7) . . ?
C2 C3 C1 119.14(11) . 2_676 ?
C4 C3 C1 123.18(11) . 2_676 ?
C4 C3 C2 117.68(10) . . ?
H4 C4 C3 115.65(7) . . ?
C5 C4 C3 128.69(12) . . ?
C5 C4 H4 115.65(8) . . ?
H5 C5 C4 115.06(8) . . ?
C6 C5 C4 129.88(12) . . ?
C6 C5 H5 115.06(7) . . ?
C7 C6 C5 114.58(11) . . ?
C11 C6 C5 125.97(12) . . ?
C11 C6 C7 119.44(12) . . ?
H7 C7 C6 119.10(8) . . ?
C8 C7 C6 121.79(13) . . ?
C8 C7 H7 119.10(8) . . ?
H8 C8 C7 120.42(8) . . ?
C9 C8 C7 119.16(13) . . ?
C9 C8 H8 120.42(8) . . ?
H9 C9 C8 120.13(8) . . ?
C10 C9 C8 119.75(13) . . ?
C10 C9 H9 120.13(8) . . ?
H10 C10 C9 118.61(8) . . ?
C11 C10 C9 122.79(12) . . ?
C11 C10 H10 118.61(7) . . ?
C10 C11 C6 116.77(11) . . ?
B1 C11 C6 118.15(11) . . ?
B1 C11 C10 124.95(11) . . ?
C11 B1 C1 114.80(10) . 2_676 ?
C12 B1 C1 120.44(11) . 2_676 ?
C12 B1 C11 124.77(10) . . ?
P1 C12 B1 120.94(8) . . ?
P2 C12 B1 121.53(9) . . ?
P2 C12 P1 117.53(7) . . ?
C13 P1 C12 111.96(6) . . ?
C19 P1 C12 115.65(6) . . ?
C19 P1 C13 104.91(6) . . ?
C25 P1 C12 108.80(6) . . ?
C25 P1 C13 106.15(6) . . ?
C25 P1 C19 108.90(6) . . ?
C14 C13 P1 120.01(10) . . ?
C18 C13 P1 120.45(10) . . ?
C18 C13 C14 119.54(12) . . ?
H14 C14 C13 119.98(8) . . ?
C15 C14 C13 120.04(15) . . ?
C15 C14 H14 119.98(10) . . ?
H15 C15 C14 119.96(10) . . ?
C16 C15 C14 120.07(15) . . ?
C16 C15 H15 119.96(9) . . ?
H16 C16 C15 119.81(9) . . ?
C17 C16 C15 120.38(13) . . ?
C17 C16 H16 119.81(9) . . ?
H17 C17 C16 119.96(9) . . ?
C18 C17 C16 120.08(15) . . ?
C18 C17 H17 119.96(10) . . ?
C17 C18 C13 119.87(14) . . ?
H18 C18 C13 120.07(8) . . ?
H18 C18 C17 120.07(10) . . ?
C20 C19 P1 120.96(10) . . ?
C24 C19 P1 119.69(10) . . ?
C24 C19 C20 119.30(12) . . ?
H20 C20 C19 120.05(8) . . ?
C21 C20 C19 119.91(13) . . ?
C21 C20 H20 120.05(9) . . ?
H21 C21 C20 119.89(9) . . ?
C22 C21 C20 120.22(13) . . ?
C22 C21 H21 119.89(8) . . ?
H22 C22 C21 119.82(8) . . ?
C23 C22 C21 120.35(13) . . ?
C23 C22 H22 119.82(9) . . ?
H23 C23 C22 120.15(9) . . ?
C24 C23 C22 119.69(14) . . ?
C24 C23 H23 120.15(8) . . ?
C23 C24 C19 120.45(13) . . ?
H24 C24 C19 119.78(7) . . ?
H24 C24 C23 119.78(8) . . ?
C26 C25 P1 123.48(10) . . ?
C30 C25 P1 117.55(9) . . ?
C30 C25 C26 118.97(11) . . ?
H26 C26 C25 120.06(7) . . ?
C27 C26 C25 119.88(12) . . ?
C27 C26 H26 120.06(8) . . ?
H27 C27 C26 119.66(8) . . ?
C28 C27 C26 120.68(13) . . ?
C28 C27 H27 119.66(8) . . ?
H28 C28 C27 120.04(8) . . ?
C29 C28 C27 119.93(12) . . ?
C29 C28 H28 120.04(8) . . ?
H29 C29 C28 120.13(8) . . ?
C30 C29 C28 119.75(13) . . ?
C30 C29 H29 120.13(8) . . ?
C29 C30 C25 120.79(12) . . ?
H30 C30 C25 119.60(7) . . ?
H30 C30 C29 119.60(8) . . ?
C31 P2 C12 113.15(6) . . ?
C37 P2 C12 116.12(6) . . ?
C37 P2 C31 104.56(6) . . ?
C43 P2 C12 110.57(6) . . ?
C43 P2 C31 109.18(6) . . ?
C43 P2 C37 102.52(6) . . ?
C32 C31 P2 119.55(9) . . ?
C36 C31 P2 120.54(10) . . ?
C36 C31 C32 119.69(12) . . ?
H32 C32 C31 119.94(7) . . ?
C33 C32 C31 120.12(12) . . ?
C33 C32 H32 119.94(8) . . ?
H33 C33 C32 119.97(8) . . ?
C34 C33 C32 120.06(13) . . ?
C34 C33 H33 119.97(9) . . ?
H34 C34 C33 119.97(9) . . ?
C35 C34 C33 120.05(13) . . ?
C35 C34 H34 119.97(8) . . ?
H35 C35 C34 119.90(8) . . ?
C36 C35 C34 120.21(13) . . ?
C36 C35 H35 119.90(8) . . ?
C35 C36 C31 119.86(13) . . ?
H36 C36 C31 120.07(8) . . ?
H36 C36 C35 120.07(8) . . ?
C38 C37 P2 120.96(10) . . ?
C42 C37 P2 119.26(9) . . ?
C42 C37 C38 119.75(11) . . ?
H38 C38 C37 120.12(7) . . ?
C39 C38 C37 119.75(12) . . ?
C39 C38 H38 120.12(8) . . ?
H39 C39 C38 119.85(8) . . ?
C40 C39 C38 120.30(13) . . ?
C40 C39 H39 119.85(8) . . ?
H40 C40 C39 119.95(8) . . ?
C41 C40 C39 120.11(13) . . ?
C41 C40 H40 119.95(8) . . ?
H41 C41 C40 119.99(8) . . ?
C42 C41 C40 120.01(13) . . ?
C42 C41 H41 119.99(8) . . ?
C41 C42 C37 120.05(12) . . ?
H42 C42 C37 119.97(7) . . ?
H42 C42 C41 119.97(8) . . ?
C44 C43 P2 119.07(9) . . ?
C48 C43 P2 122.11(9) . . ?
C48 C43 C44 118.82(11) . . ?
H44 C44 C43 119.66(7) . . ?
C45 C44 C43 120.69(12) . . ?
C45 C44 H44 119.66(8) . . ?
H45 C45 C44 120.07(8) . . ?
C46 C45 C44 119.86(12) . . ?
C46 C45 H45 120.07(8) . . ?
H46 C46 C45 120.00(8) . . ?
C47 C46 C45 120.01(12) . . ?
C47 C46 H46 120.00(8) . . ?
H47 C47 C46 119.81(8) . . ?
C48 C47 C46 120.37(12) . . ?
C48 C47 H47 119.81(7) . . ?
C47 C48 C43 120.23(11) . . ?
H48 C48 C43 119.88(7) . . ?
H48 C48 C47 119.88(7) . . ?
C61 B2 C51 104.30(10) . . ?
C71 B2 C51 114.14(10) . . ?
C71 B2 C61 111.24(10) . . ?
C81 B2 C51 111.76(10) . . ?
C81 B2 C61 113.10(10) . . ?
C81 B2 C71 102.61(10) . . ?
C52 C51 B2 121.57(11) . . ?
C56 C51 B2 122.23(11) . . ?
C56 C51 C52 115.80(12) . . ?
H52 C52 C51 118.91(8) . . ?
C53 C52 C51 122.19(12) . . ?
C53 C52 H52 118.91(8) . . ?
C54 C53 C52 120.88(13) . . ?
C57 C53 C52 120.25(13) . . ?
C57 C53 C54 118.79(13) . . ?
H54 C54 C53 121.02(8) . . ?
C55 C54 C53 117.97(13) . . ?
C55 C54 H54 121.02(8) . . ?
C56 C55 C54 121.07(13) . . ?
C58 C55 C54 118.16(13) . . ?
C58 C55 C56 120.74(13) . . ?
C55 C56 C51 122.07(12) . . ?
H56 C56 C51 118.96(8) . . ?
H56 C56 C55 118.96(8) . . ?
F1 C57 C53 111.1(3) . . ?
F2 C57 C53 115.0(6) . . ?
F2 C57 F1 107.7(5) . . ?
F3 C57 C53 112.5(4) . . ?
F3 C57 F1 103.7(5) . . ?
F3 C57 F2 106.1(7) . . ?
F1A C57 C53 109.2(6) . . ?
F1A C57 F1 124.4(5) . . ?
F1A C57 F2 17.9(9) . . ?
F1A C57 F3 94.4(8) . . ?
F2A C57 C53 113.7(4) . . ?
F2A C57 F1 91.2(5) . . ?
F2A C57 F2 115.5(8) . . ?
F2A C57 F3 13.5(7) . . ?
F2A C57 F1A 105.9(7) . . ?
F3A C57 C53 114.4(3) . . ?
F3A C57 F1 23.0(7) . . ?
F3A C57 F2 86.5(6) . . ?
F3A C57 F3 119.4(6) . . ?
F3A C57 F1A 104.1(7) . . ?
F3A C57 F2A 108.8(7) . . ?
F4 C58 C55 112.41(14) . . ?
F5 C58 C55 112.85(13) . . ?
F5 C58 F4 104.74(13) . . ?
F6 C58 C55 113.14(12) . . ?
F6 C58 F4 105.03(13) . . ?
F6 C58 F5 108.04(14) . . ?
C62 C61 B2 121.98(11) . . ?
C66 C61 B2 121.95(11) . . ?
C66 C61 C62 115.78(11) . . ?
H62 C62 C61 118.95(7) . . ?
C63 C62 C61 122.10(11) . . ?
C63 C62 H62 118.95(7) . . ?
C64 C63 C62 121.27(12) . . ?
C67 C63 C62 118.76(12) . . ?
C67 C63 C64 119.96(12) . . ?
H64 C64 C63 121.22(8) . . ?
C65 C64 C63 117.56(12) . . ?
C65 C64 H64 121.22(7) . . ?
C66 C65 C64 121.28(12) . . ?
C68 C65 C64 118.40(12) . . ?
C68 C65 C66 120.30(12) . . ?
C65 C66 C61 122.00(12) . . ?
H66 C66 C61 119.00(7) . . ?
H66 C66 C65 119.00(7) . . ?
F7 C67 C63 115.6(6) . . ?
F8 C67 C63 113.6(6) . . ?
F8 C67 F7 107.5(5) . . ?
F9 C67 C63 109.7(5) . . ?
F9 C67 F7 104.6(7) . . ?
F9 C67 F8 105.0(6) . . ?
F7A C67 C63 114.5(8) . . ?
F7A C67 F7 110.8(10) . . ?
F7A C67 F8 92.5(8) . . ?
F7A C67 F9 12.6(10) . . ?
F8A C67 C63 108.7(7) . . ?
F8A C67 F7 13.2(8) . . ?
F8A C67 F8 120.5(6) . . ?
F8A C67 F9 97.7(9) . . ?
F8A C67 F7A 106.1(10) . . ?
F9A C67 C63 113.7(8) . . ?
F9A C67 F7 92.2(7) . . ?
F9A C67 F8 18.3(9) . . ?
F9A C67 F9 119.8(10) . . ?
F9A C67 F7A 107.8(8) . . ?
F9A C67 F8A 105.4(8) . . ?
F10 C68 C65 112.0(6) . . ?
F11 C68 C65 113.5(4) . . ?
F11 C68 F10 107.2(7) . . ?
F12 C68 C65 112.6(4) . . ?
F12 C68 F10 106.5(7) . . ?
F12 C68 F11 104.6(5) . . ?
F10A C68 C65 112.0(5) . . ?
F10A C68 F10 116.7(8) . . ?
F10A C68 F11 10.9(7) . . ?
F10A C68 F12 95.9(6) . . ?
F11A C68 C65 113.9(5) . . ?
F11A C68 F10 92.9(9) . . ?
F11A C68 F11 115.4(7) . . ?
F11A C68 F12 14.9(10) . . ?
F11A C68 F10A 108.0(8) . . ?
F12A C68 C65 111.8(8) . . ?
F12A C68 F10 15.5(13) . . ?
F12A C68 F11 94.0(9) . . ?
F12A C68 F12 118.8(9) . . ?
F12A C68 F10A 104.2(9) . . ?
F12A C68 F11A 106.4(10) . . ?
C72 C71 B2 124.01(11) . . ?
C76 C71 B2 119.91(11) . . ?
C76 C71 C72 115.68(12) . . ?
H72 C72 C71 119.06(8) . . ?
C73 C72 C71 121.89(12) . . ?
C73 C72 H72 119.06(8) . . ?
C74 C73 C72 121.47(12) . . ?
C77 C73 C72 118.43(13) . . ?
C77 C73 C74 120.08(13) . . ?
H74 C74 C73 121.19(8) . . ?
C75 C74 C73 117.62(12) . . ?
C75 C74 H74 121.19(8) . . ?
C76 C75 C74 120.85(12) . . ?
C78 C75 C74 118.52(12) . . ?
C78 C75 C76 120.63(12) . . ?
C75 C76 C71 122.43(12) . . ?
H76 C76 C71 118.78(7) . . ?
H76 C76 C75 118.78(8) . . ?
F13 C77 C73 112.43(13) . . ?
F14 C77 C73 113.46(14) . . ?
F14 C77 F13 107.75(16) . . ?
F15 C77 C73 111.47(14) . . ?
F15 C77 F13 105.20(14) . . ?
F15 C77 F14 105.98(16) . . ?
F16 C78 C75 112.9(3) . . ?
F17 C78 C75 115.4(3) . . ?
F17 C78 F16 106.7(4) . . ?
F18 C78 C75 113.5(3) . . ?
F18 C78 F16 102.6(3) . . ?
F18 C78 F17 104.6(5) . . ?
F16A C78 C75 112.2(6) . . ?
F16A C78 F16 120.0(9) . . ?
F16A C78 F17 87.1(7) . . ?
F16A C78 F18 21.3(9) . . ?
F17A C78 C75 111.8(5) . . ?
F17A C78 F16 11.3(8) . . ?
F17A C78 F17 115.9(6) . . ?
F17A C78 F18 93.3(6) . . ?
F17A C78 F16A 112.2(8) . . ?
F18A C78 C75 108.8(5) . . ?
F18A C78 F16 94.5(6) . . ?
F18A C78 F17 19.2(7) . . ?
F18A C78 F18 122.6(5) . . ?
F18A C78 F16A 106.2(8) . . ?
F18A C78 F17A 105.2(7) . . ?
C82 C81 B2 121.84(11) . . ?
C86 C81 B2 121.63(11) . . ?
C86 C81 C82 115.83(12) . . ?
H82 C82 C81 118.97(7) . . ?
C83 C82 C81 122.07(12) . . ?
C83 C82 H82 118.97(8) . . ?
C84 C83 C82 121.18(12) . . ?
C87 C83 C82 120.77(12) . . ?
C87 C83 C84 118.05(12) . . ?
H84 C84 C83 121.18(8) . . ?
C85 C84 C83 117.63(12) . . ?
C85 C84 H84 121.18(8) . . ?
C86 C85 C84 121.26(12) . . ?
C88 C85 C84 120.15(12) . . ?
C88 C85 C86 118.53(13) . . ?
C85 C86 C81 122.02(12) . . ?
H86 C86 C81 118.99(8) . . ?
H86 C86 C85 118.99(8) . . ?
F19 C87 C83 113.14(12) . . ?
F20 C87 C83 112.42(13) . . ?
F20 C87 F19 108.04(15) . . ?
F21 C87 C83 112.16(14) . . ?
F21 C87 F19 105.59(13) . . ?
F21 C87 F20 104.91(13) . . ?
F22 C88 C85 112.20(12) . . ?
F23 C88 C85 113.02(13) . . ?
F23 C88 F22 107.03(12) . . ?
F24 C88 C85 111.67(12) . . ?
F24 C88 F22 106.11(14) . . ?
F24 C88 F23 106.36(13) . . ?
H1Sb C1S H1Sa 107.9 . . ?
Cl1S C1S H1Sa 109.21(6) . . ?
Cl1S C1S H1Sb 109.21(7) . . ?
Cl2S C1S H1Sa 109.21(6) . . ?
Cl2S C1S H1Sb 109.21(6) . . ?
Cl2S C1S Cl1S 112.01(10) . . ?
H2Sb C2S H2Sa 107.8 . . ?
Cl3S C2S H2Sa 109.0(5) . . ?
Cl3S C2S H2Sb 109.0(5) . . ?
Cl4S C2S H2Sa 109.0(4) . . ?
Cl4S C2S H2Sb 109.0(4) . . ?
Cl4S C2S Cl3S 113.0(6) . . ?
H2Tb C2T H2Ta 107.3 . . ?
Cl3T C2T H2Ta 108.2(7) . . ?
Cl3T C2T H2Tb 108.2(9) . . ?
Cl4T C2T H2Ta 108.2(4) . . ?
Cl4T C2T H2Tb 108.2(5) . . ?
Cl4T C2T Cl3T 116.4(7) . . ?

loop_
_geom_bond_atom_site_label_1
_geom_bond_atom_site_label_2
_geom_bond_distance
_geom_bond_site_symmetry_2
_geom_bond_publ_flag
C1 C2 1.3999(16) . ?
C1 C3 1.4149(16) 2_676 ?
C1 B1 1.5688(17) 2_676 ?
C2 H2 0.9500 . ?
C2 C3 1.4003(16) . ?
C3 C4 1.4561(17) . ?
C4 H4 0.9500 . ?
C4 C5 1.3469(18) . ?
C5 H5 0.9500 . ?
C5 C6 1.4665(18) . ?
C6 C7 1.4079(18) . ?
C6 C11 1.4204(17) . ?
C7 H7 0.9500 . ?
C7 C8 1.384(2) . ?
C8 H8 0.9500 . ?
C8 C9 1.387(2) . ?
C9 H9 0.9500 . ?
C9 C10 1.3872(19) . ?
C10 H10 0.9500 . ?
C10 C11 1.4081(17) . ?
C11 B1 1.5844(18) . ?
B1 C12 1.5321(18) . ?
C12 P1 1.7610(12) . ?
C12 P2 1.7586(12) . ?
P1 C13 1.8145(12) . ?
P1 C19 1.8076(13) . ?
P1 C25 1.8152(13) . ?
C13 C14 1.397(2) . ?
C13 C18 1.3982(19) . ?
C14 H14 0.9500 . ?
C14 C15 1.3918(19) . ?
C15 H15 0.9500 . ?
C15 C16 1.383(3) . ?
C16 H16 0.9500 . ?
C16 C17 1.385(3) . ?
C17 H17 0.9500 . ?
C17 C18 1.3937(19) . ?
C18 H18 0.9500 . ?
C19 C20 1.4018(18) . ?
C19 C24 1.3959(18) . ?
C20 H20 0.9500 . ?
C20 C21 1.391(2) . ?
C21 H21 0.9500 . ?
C21 C22 1.385(2) . ?
C22 H22 0.9500 . ?
C22 C23 1.389(2) . ?
C23 H23 0.9500 . ?
C23 C24 1.3921(18) . ?
C24 H24 0.9500 . ?
C25 C26 1.4001(17) . ?
C25 C30 1.3988(18) . ?
C26 H26 0.9500 . ?
C26 C27 1.3915(18) . ?
C27 H27 0.9500 . ?
C27 C28 1.385(2) . ?
C28 H28 0.9500 . ?
C28 C29 1.390(2) . ?
C29 H29 0.9500 . ?
C29 C30 1.3902(18) . ?
C30 H30 0.9500 . ?
P2 C31 1.8107(13) . ?
P2 C37 1.8099(12) . ?
P2 C43 1.8192(12) . ?
C31 C32 1.3941(17) . ?
C31 C36 1.3973(17) . ?
C32 H32 0.9500 . ?
C32 C33 1.3907(19) . ?
C33 H33 0.9500 . ?
C33 C34 1.389(2) . ?
C34 H34 0.9500 . ?
C34 C35 1.388(2) . ?
C35 H35 0.9500 . ?
C35 C36 1.3916(19) . ?
C36 H36 0.9500 . ?
C37 C38 1.3962(17) . ?
C37 C42 1.4000(18) . ?
C38 H38 0.9500 . ?
C38 C39 1.3916(18) . ?
C39 H39 0.9500 . ?
C39 C40 1.389(2) . ?
C40 H40 0.9500 . ?
C40 C41 1.390(2) . ?
C41 H41 0.9500 . ?
C41 C42 1.3892(19) . ?
C42 H42 0.9500 . ?
C43 C44 1.4008(16) . ?
C43 C48 1.3996(17) . ?
C44 H44 0.9500 . ?
C44 C45 1.3915(17) . ?
C45 H45 0.9500 . ?
C45 C46 1.388(2) . ?
C46 H46 0.9500 . ?
C46 C47 1.3887(19) . ?
C47 H47 0.9500 . ?
C47 C48 1.3909(17) . ?
C48 H48 0.9500 . ?
B2 C51 1.6379(19) . ?
B2 C61 1.6369(19) . ?
B2 C71 1.6444(19) . ?
B2 C81 1.6387(19) . ?
C51 C52 1.4019(18) . ?
C51 C56 1.4028(18) . ?
C52 H52 0.9500 . ?
C52 C53 1.3949(19) . ?
C53 C54 1.385(2) . ?
C53 C57 1.501(2) . ?
C54 H54 0.9500 . ?
C54 C55 1.3903(19) . ?
C55 C56 1.3897(19) . ?
C55 C58 1.495(2) . ?
C56 H56 0.9500 . ?
C57 F1 1.328(6) . ?
C57 F2 1.300(9) . ?
C57 F3 1.336(7) . ?
C57 F1A 1.344(10) . ?
C57 F2A 1.305(7) . ?
C57 F3A 1.334(7) . ?
C58 F4 1.347(2) . ?
C58 F5 1.3312(19) . ?
C58 F6 1.3350(19) . ?
C61 C62 1.3981(17) . ?
C61 C66 1.4094(17) . ?
C62 H62 0.9500 . ?
C62 C63 1.3950(18) . ?
C63 C64 1.3871(18) . ?
C63 C67 1.4946(18) . ?
C64 H64 0.9500 . ?
C64 C65 1.3902(18) . ?
C65 C66 1.3892(18) . ?
C65 C68 1.4968(18) . ?
C66 H66 0.9500 . ?
C67 F7 1.322(9) . ?
C67 F8 1.332(8) . ?
C67 F9 1.372(8) . ?
C67 F7A 1.321(12) . ?
C67 F8A 1.366(11) . ?
C67 F9A 1.326(11) . ?
C68 F10 1.307(9) . ?
C68 F11 1.326(6) . ?
C68 F12 1.344(6) . ?
C68 F10A 1.316(8) . ?
C68 F11A 1.291(9) . ?
C68 F12A 1.339(11) . ?
C71 C72 1.3954(17) . ?
C71 C76 1.4077(18) . ?
C72 H72 0.9500 . ?
C72 C73 1.3958(19) . ?
C73 C74 1.384(2) . ?
C73 C77 1.4970(19) . ?
C74 H74 0.9500 . ?
C74 C75 1.3912(18) . ?
C75 C76 1.3871(18) . ?
C75 C78 1.4955(19) . ?
C76 H76 0.9500 . ?
C77 F13 1.330(2) . ?
C77 F14 1.325(2) . ?
C77 F15 1.339(2) . ?
C78 F16 1.332(5) . ?
C78 F17 1.319(5) . ?
C78 F18 1.351(5) . ?
C78 F16A 1.279(10) . ?
C78 F17A 1.317(9) . ?
C78 F18A 1.346(9) . ?
C81 C82 1.4086(18) . ?
C81 C86 1.4022(18) . ?
C82 H82 0.9500 . ?
C82 C83 1.3900(18) . ?
C83 C84 1.3957(19) . ?
C83 C87 1.496(2) . ?
C84 H84 0.9500 . ?
C84 C85 1.386(2) . ?
C85 C86 1.3979(19) . ?
C85 C88 1.4997(19) . ?
C86 H86 0.9500 . ?
C87 F19 1.3402(19) . ?
C87 F20 1.3354(19) . ?
C87 F21 1.3392(19) . ?
C88 F22 1.3374(17) . ?
C88 F23 1.3297(18) . ?
C88 F24 1.3401(19) . ?
C1S H1Sa 0.9900 . ?
C1S H1Sb 0.9900 . ?
C1S Cl1S 1.7490(18) . ?
C1S Cl2S 1.7630(18) . ?
C2S H2Sa 0.9900 . ?
C2S H2Sb 0.9900 . ?
C2S Cl3S 1.666(9) . ?
C2S Cl4S 1.770(9) . ?
C2T H2Ta 0.9900 . ?
C2T H2Tb 0.9900 . ?
C2T Cl3T 1.545(10) . ?
C2T Cl4T 1.756(9) . ?

loop_
_geom_torsion_atom_site_label_1
_geom_torsion_atom_site_label_2
_geom_torsion_atom_site_label_3
_geom_torsion_atom_site_label_4
_geom_torsion
_geom_torsion_site_symmetry_1
_geom_torsion_site_symmetry_2
_geom_torsion_site_symmetry_3
_geom_torsion_site_symmetry_4
_geom_torsion_publ_flag
C1 C2 C3 C1 2.40(12) . . . 2_676 ?
C1 C2 C3 C4 -178.16(12) . . . . ?
C1 C3 C2 C1 2.40(12) 2_676 . . . ?
C1 C3 C4 C5 -29.38(16) 2_676 . . . ?
C1 B1 C11 C6 -60.80(12) 2_676 . . . ?
C1 B1 C11 C10 123.60(11) 2_676 . . . ?
C1 B1 C12 P1 28.79(12) 2_676 . . . ?
C1 B1 C12 P2 -151.31(9) 2_676 . . . ?
C2 C3 C4 C5 151.21(12) . . . . ?
C3 C4 C5 C6 -5.17(19) . . . . ?
C4 C5 C6 C7 -149.77(16) . . . . ?
C4 C5 C6 C11 29.82(18) . . . . ?
C5 C6 C7 C8 174.59(13) . . . . ?
C5 C6 C11 C10 -173.27(13) . . . . ?
C5 C6 C11 B1 10.76(15) . . . . ?
C6 C7 C8 C9 0.44(17) . . . . ?
C6 C11 C10 C9 -3.41(14) . . . . ?
C6 C11 B1 C12 119.43(11) . . . . ?
C7 C8 C9 C10 2.60(18) . . . . ?
C8 C9 C10 C11 -1.06(18) . . . . ?
C9 C10 C11 B1 172.25(13) . . . . ?
C10 C11 B1 C12 -56.18(14) . . . . ?
C11 B1 C12 P1 -151.44(10) . . . . ?
C11 B1 C12 P2 28.46(13) . . . . ?
P1 C13 C14 C15 -178.08(12) . . . . ?
P1 C13 C18 C17 178.39(11) . . . . ?
P1 C19 C20 C21 179.59(11) . . . . ?
P1 C19 C24 C23 178.51(10) . . . . ?
P1 C25 C26 C27 -179.16(10) . . . . ?
P1 C25 C30 C29 179.16(10) . . . . ?
C13 C14 C15 C16 -0.63(18) . . . . ?
C13 C18 C17 C16 0.02(16) . . . . ?
C14 C15 C16 C17 -0.50(19) . . . . ?
C15 C16 C17 C18 0.81(18) . . . . ?
C19 C20 C21 C22 2.41(16) . . . . ?
C19 C24 C23 C22 1.47(15) . . . . ?
C20 C21 C22 C23 -0.05(17) . . . . ?
C21 C22 C23 C24 -1.89(17) . . . . ?
C25 C26 C27 C28 -0.01(15) . . . . ?
C25 C30 C29 C28 0.11(15) . . . . ?
C26 C27 C28 C29 -0.00(16) . . . . ?
C27 C28 C29 C30 -0.05(16) . . . . ?
P2 C31 C32 C33 -174.38(11) . . . . ?
P2 C31 C36 C35 174.45(11) . . . . ?
P2 C37 C38 C39 178.70(10) . . . . ?
P2 C37 C42 C41 -179.60(10) . . . . ?
P2 C43 C44 C45 178.85(10) . . . . ?
P2 C43 C48 C47 -179.27(10) . . . . ?
C31 C32 C33 C34 0.16(17) . . . . ?
C31 C36 C35 C34 -0.41(17) . . . . ?
C32 C33 C34 C35 -0.7(2) . . . . ?
C33 C34 C35 C36 0.8(2) . . . . ?
C37 C38 C39 C40 0.30(15) . . . . ?
C37 C42 C41 C40 1.42(15) . . . . ?
C38 C39 C40 C41 -0.60(16) . . . . ?
C39 C40 C41 C42 -0.26(17) . . . . ?
C43 C44 C45 C46 1.05(15) . . . . ?
C43 C48 C47 C46 -0.25(15) . . . . ?
C44 C45 C46 C47 -0.05(16) . . . . ?
C45 C46 C47 C48 -0.34(16) . . . . ?
B2 C51 C52 C53 -174.07(12) . . . . ?
B2 C51 C56 C55 174.92(12) . . . . ?
B2 C61 C62 C63 174.66(12) . . . . ?
B2 C61 C66 C65 -174.92(12) . . . . ?
B2 C71 C72 C73 174.91(13) . . . . ?
B2 C71 C76 C75 -173.67(12) . . . . ?
B2 C81 C82 C83 170.10(12) . . . . ?
B2 C81 C86 C85 -170.28(12) . . . . ?
C51 C52 C53 C54 -0.27(16) . . . . ?
C51 C52 C53 C57 176.37(13) . . . . ?
C51 C56 C55 C54 -1.55(16) . . . . ?
C51 C56 C55 C58 -179.63(14) . . . . ?
C52 C53 C54 C55 0.80(16) . . . . ?
C52 C53 C57 F1 38.6(4) . . . . ?
C52 C53 C57 F2 -84.0(8) . . . . ?
C52 C53 C57 F3 154.4(6) . . . . ?
C52 C53 C57 F1A -102.3(7) . . . . ?
C52 C53 C57 F2A 139.8(5) . . . . ?
C52 C53 C57 F3A 13.9(11) . . . . ?
C53 C54 C55 C56 0.08(16) . . . . ?
C53 C54 C55 C58 178.21(14) . . . . ?
C54 C55 C58 F4 -64.88(15) . . . . ?
C54 C55 C58 F5 53.30(15) . . . . ?
C54 C55 C58 F6 176.36(15) . . . . ?
C61 C62 C63 C64 -0.14(16) . . . . ?
C61 C62 C63 C67 179.16(13) . . . . ?
C61 C66 C65 C64 0.67(16) . . . . ?
C61 C66 C65 C68 179.43(13) . . . . ?
C62 C63 C64 C65 -0.27(16) . . . . ?
C62 C63 C67 F7 69.0(8) . . . . ?
C62 C63 C67 F8 -166.1(8) . . . . ?
C62 C63 C67 F9 -49.0(5) . . . . ?
C62 C63 C67 F7A -61.6(12) . . . . ?
C62 C63 C67 F8A 56.8(9) . . . . ?
C62 C63 C67 F9A 173.9(13) . . . . ?
C63 C64 C65 C66 0.01(16) . . . . ?
C63 C64 C65 C68 -178.78(13) . . . . ?
C64 C65 C68 F10 84.6(9) . . . . ?
C64 C65 C68 F11 -36.9(6) . . . . ?
C64 C65 C68 F12 -155.4(5) . . . . ?
C64 C65 C68 F10A -48.6(6) . . . . ?
C64 C65 C68 F11A -171.5(11) . . . . ?
C64 C65 C68 F12A 67.9(10) . . . . ?
C71 C72 C73 C74 -1.84(16) . . . . ?
C71 C72 C73 C77 179.27(14) . . . . ?
C71 C76 C75 C74 -1.35(16) . . . . ?
C71 C76 C75 C78 178.95(13) . . . . ?
C72 C73 C74 C75 -0.13(16) . . . . ?
C72 C73 C77 F13 -55.23(15) . . . . ?
C72 C73 C77 F14 -177.82(17) . . . . ?
C72 C73 C77 F15 62.62(15) . . . . ?
C73 C74 C75 C76 1.67(16) . . . . ?
C73 C74 C75 C78 -178.62(13) . . . . ?
C74 C75 C78 F16 46.9(3) . . . . ?
C74 C75 C78 F17 169.9(6) . . . . ?
C74 C75 C78 F18 -69.3(4) . . . . ?
C74 C75 C78 F16A -92.4(12) . . . . ?
C74 C75 C78 F17A 34.7(8) . . . . ?
C74 C75 C78 F18A 150.4(7) . . . . ?
C81 C82 C83 C84 0.44(16) . . . . ?
C81 C82 C83 C87 -179.57(13) . . . . ?
C81 C86 C85 C84 -0.12(16) . . . . ?
C81 C86 C85 C88 177.03(13) . . . . ?
C82 C83 C84 C85 -0.24(15) . . . . ?
C82 C83 C87 F19 4.70(15) . . . . ?
C82 C83 C87 F20 127.43(15) . . . . ?
C82 C83 C87 F21 -114.63(14) . . . . ?
C83 C84 C85 C86 0.08(15) . . . . ?
C83 C84 C85 C88 -177.03(12) . . . . ?
C84 C85 C88 F22 -128.95(14) . . . . ?
C84 C85 C88 F23 -7.81(14) . . . . ?
C84 C85 C88 F24 112.06(15) . . . . ?

loop_
_restr_equal_distance_atom_site_label_1
_restr_equal_distance_atom_site_label_2
_restr_equal_distance_site_symmetry_2
_restr_equal_distance_class_id
C57 F1 1 1
C57 F2 1 1
C57 F3 1 1
C57 F1A 1 1
C57 F2A 1 1
C57 F3A 1 1
F1 F2 1 2
F1 F3 1 2
F2 F3 1 2
F1A F2A 1 2
F1A F3A 1 2
F2A F3A 1 2
C58 F4 1 1
C58 F5 1 1
C58 F6 1 1
F4 F5 1 2
F4 F6 1 2
F5 F6 1 2
C67 F7 1 1
C67 F8 1 1
C67 F9 1 1
C67 F7A 1 1
C67 F8A 1 1
C67 F9A 1 1
F7 F8 1 2
F7 F9 1 2
F8 F9 1 2
F7A F8A 1 2
F7A F9A 1 2
F8A F9A 1 2
C68 F10 1 1
C68 F11 1 1
C68 F12 1 1
C68 F10A 1 1
C68 F11A 1 1
C68 F12A 1 1
F10 F11 1 2
F10 F12 1 2
F11 F12 1 2
F10A F11A 1 2
F10A F12A 1 2
F11A F12A 1 2
C77 F13 1 1
C77 F14 1 1
C77 F15 1 1
F13 F14 1 2
F13 F15 1 2
F14 F15 1 2
C78 F16 1 1
C78 F17 1 1
C78 F18 1 1
C78 F16A 1 1
C78 F17A 1 1
C78 F18A 1 1
F16 F17 1 2
F16 F18 1 2
F17 F18 1 2
F16A F17A 1 2
F16A F18A 1 2
F17A F18A 1 2
C87 F19 1 1
C87 F20 1 1
C87 F21 1 1
F19 F20 1 2
F19 F21 1 2
F20 F21 1 2
C88 F22 1 1
C88 F23 1 1
C88 F24 1 1
F22 F23 1 2
F22 F24 1 2
F23 F24 1 2
C1S Cl1S 1 3
C1S Cl2S 1 3
Cl1S Cl2S 1 4
C2S Cl3S 1 3
C2S Cl3S 1 3
C2S Cl4S 1 3
C2S Cl4S 1 3
Cl3S Cl4S 1 4
C2T Cl3T 1 3
C2T Cl4T 1 3
C2T Cl4T 1 3
Cl3T Cl4T 1 4

loop_
_restr_equal_distance_class_class_id
_restr_equal_distance_class_target_weight_param
_restr_equal_distance_class_average
_restr_equal_distance_class_esd
_restr_equal_distance_class_diff_max
1 0.0200 1.3300 0.0182 0.0507
2 0.0400 2.1264 0.0182 0.0387
3 0.0200 1.7158 0.0719 0.1704
4 0.0400 2.8620 0.0426 0.0543

loop_
_restr_U_similar_atom_site_label_1
_restr_U_similar_atom_site_label_2
_restr_U_similar_weight_param
F1 F3A 0.0200
F2 F1A 0.0200
F3 F2A 0.0200
F7 F8A 0.0200
F8 F9A 0.0200
F9 F7A 0.0200
F10 F12A 0.0200
F11 F10A 0.0200
F12 F11A 0.0200
F16 F17A 0.0200
F17 F18A 0.0200
F18 F16A 0.0200
C2S Cl3T 0.0200
Cl3S C2T 0.0200
Cl3S Cl3T 0.0200
Cl4S Cl4T 0.0200
C2T Cl3T 0.0200

loop_
_restr_rigu_atom_site_label_1
_restr_rigu_atom_site_label_2
_restr_rigu_target_weight_param
_restr_rigu_u13_diff
_restr_rigu_u23_diff
_restr_rigu_u33_diff
C2S Cl3S 0.004000 -0.001398 0.021630 -0.013986
C2S Cl4S 0.004000 0.000265 -0.016665 0.013289
Cl3S Cl4S 0.004000 -0.021043 -0.039547 0.022242
C2T Cl3T 0.004000 0.020026 0.010072 -0.009837
C2T Cl4T 0.004000 0.007302 0.008961 0.000424
Cl3T Cl4T 0.004000 0.023649 -0.010662 -0.011650
